data_1544510
loop_
_publ_author_name
'Shopov, Dimitar Y.'
'Rudshteyn, Benjamin'
'Campos, Jes\'us'
'Vinyard, David J.'
'Batista, Victor S.'
'Brudvig, Gary W.'
'Crabtree, Robert H.'

_publ_section_title
;
 A full set of iridium(iv) pyridine-alkoxide stereoisomers: highly
 geometry-dependent redox properties.
;
_journal_issue 2
_journal_name_full 'Chemical science'
_journal_page_first 1642
_journal_page_last 1652
_journal_paper_doi 10.1039/c6sc03758e
_journal_volume 8
_journal_year 2017
_chemical_formula_moiety 'C16 H20 Cl2 Ir N2 O2'
_chemical_formula_sum 'C16 H20 Cl2 Ir N2 O2'
_chemical_formula_weight 535.44
_chemical_name_common 'Ir(pyalk)2Cl2, "purple isomer"'
_chemical_name_systematic 'trans-Cl, trans-O, trans-N-bis(2-{pyridin-2-yl}propan-2-olato)-dichloro-iridium(IV)'
_space_group_crystal_system triclinic
_space_group_IT_number 2
_space_group_name_Hall '-P 1'
_space_group_name_H-M_alt 'P -1'
_symmetry_space_group_name_Hall '-P 1'
_symmetry_space_group_name_H-M 'P -1'
_atom_sites_solution_hydrogens mixed
_atom_sites_solution_primary iterative
_audit_creation_date 2016-05-11
_audit_creation_method
;
Olex2 1.2
(compiled 2015.01.26 svn.r3150 for OlexSys, GUI svn.r4998)
;
_audit_update_record
;
2016-08-03 deposited with the CCDC.
2016-11-07 downloaded from the CCDC.
;
_cell_angle_alpha 68.100(5)
_cell_angle_beta 66.086(5)
_cell_angle_gamma 61.433(4)
_cell_formula_units_Z 1
_cell_length_a 7.87680(10)
_cell_length_b 8.08110(10)
_cell_length_c 8.6738(6)
_cell_measurement_reflns_used 15210
_cell_measurement_temperature 93
_cell_measurement_theta_max 68.3
_cell_measurement_theta_min 5.7
_cell_volume 432.10(4)
_computing_cell_refinement
;
CrystalClear-SM Expert 2.0 r12 (Rigaku, 2011)
;
_computing_data_collection
;
CrystalClear-SM Expert 2.0 r12 (Rigaku, 2011)
;
_computing_data_reduction
;
CrystalClear-SM Expert 2.0 r12 (Rigaku, 2011)
;
_computing_molecular_graphics 'Olex2 (Dolomanov et al., 2009)'
_computing_publication_material 'Olex2 (Dolomanov et al., 2009)'
_computing_structure_refinement 'ShelXL (Sheldrick, 2008)'
_computing_structure_solution 'olex2.solve (Bourhis et al., 2015)'
_diffrn_ambient_temperature 93
_diffrn_detector CCD
_diffrn_detector_area_resol_mean 22.2222
_diffrn_measured_fraction_theta_full 0.982
_diffrn_measured_fraction_theta_max 0.975
_diffrn_measurement_details
;
scan:
    Number of images: 90
               Slice: -48.0000 - 132.0000
         Image width: 2.0000
            Exp time: 2.0000
       Rotation axis: Omega
               Omega: 0.0000
               Kappa: 0.0000
                 Phi: 0.0000
                 XTD: 42.3084
              2theta: 40.5749
scan:
    Number of images: 90
               Slice: 0.0000 - 180.0000
         Image width: 2.0000
            Exp time: 6.0000
       Rotation axis: Omega
               Omega: 0.0000
               Kappa: 0.0000
                 Phi: 0.0000
                 XTD: 42.3084
              2theta: 88.5749
scan:
    Number of images: 90
               Slice: -48.0000 - 132.0000
         Image width: 2.0000
            Exp time: 2.0000
       Rotation axis: Omega
               Omega: 0.0000
               Kappa: 0.0000
                 Phi: 180.0000
                 XTD: 42.3084
              2theta: 40.5749
scan:
    Number of images: 90
               Slice: 0.0000 - 180.0000
         Image width: 2.0000
            Exp time: 6.0000
       Rotation axis: Omega
               Omega: 0.0000
               Kappa: 0.0000
                 Phi: 180.0000
                 XTD: 42.3084
              2theta: 88.5749
scan:
    Number of images: 90
               Slice: -48.0000 - 132.0000
         Image width: 2.0000
            Exp time: 2.0000
       Rotation axis: Omega
               Omega: 0.0000
               Kappa: 54.0000
                 Phi: 220.0000
                 XTD: 42.3084
              2theta: 40.5749
scan:
    Number of images: 90
               Slice: 0.0000 - 180.0000
         Image width: 2.0000
            Exp time: 6.0000
       Rotation axis: Omega
               Omega: 0.0000
               Kappa: 54.0000
                 Phi: 50.0000
                 XTD: 42.3084
              2theta: 88.5749
scan:
    Number of images: 90
               Slice: 0.0000 - 180.0000
         Image width: 2.0000
            Exp time: 6.0000
       Rotation axis: Omega
               Omega: 0.0000
               Kappa: 54.0000
                 Phi: 125.0000
                 XTD: 42.3084
              2theta: 88.5749
scan:
    Number of images: 90
               Slice: -48.0000 - 132.0000
         Image width: 2.0000
            Exp time: 2.0000
       Rotation axis: Omega
               Omega: 0.0000
               Kappa: 54.0000
                 Phi: 55.0000
                 XTD: 42.3084
              2theta: 40.5749
scan:
    Number of images: 90
               Slice: 0.0000 - 180.0000
         Image width: 2.0000
            Exp time: 6.0000
       Rotation axis: Omega
               Omega: 0.0000
               Kappa: 54.0000
                 Phi: 225.0000
                 XTD: 42.3084
              2theta: 88.5749
scan:
    Number of images: 90
               Slice: 0.0000 - 180.0000
         Image width: 2.0000
            Exp time: 6.0000
       Rotation axis: Omega
               Omega: 0.0000
               Kappa: 54.0000
                 Phi: 300.0000
                 XTD: 42.3084
              2theta: 88.5749
scan:
    Number of images: 90
               Slice: 0.0000 - 180.0000
         Image width: 2.0000
            Exp time: 6.0000
       Rotation axis: Omega
               Omega: 0.0000
               Kappa: 54.0000
                 Phi: 250.0000
                 XTD: 42.3084
              2theta: 88.5749
scan:
    Number of images: 90
               Slice: -48.0000 - 132.0000
         Image width: 2.0000
            Exp time: 2.0000
       Rotation axis: Omega
               Omega: 0.0000
               Kappa: 54.0000
                 Phi: 320.0000
                 XTD: 42.3084
              2theta: 40.5749
scan:
    Number of images: 90
               Slice: -48.0000 - 132.0000
         Image width: 2.0000
            Exp time: 2.0000
       Rotation axis: Omega
               Omega: 0.0000
               Kappa: 54.0000
                 Phi: 110.0000
                 XTD: 42.3084
              2theta: 40.5749
scan:
    Number of images: 90
               Slice: 0.0000 - 180.0000
         Image width: 2.0000
            Exp time: 6.0000
       Rotation axis: Omega
               Omega: 0.0000
               Kappa: 54.0000
                 Phi: 150.0000
                 XTD: 42.3084
              2theta: 88.5749
scan:
    Number of images: 90
               Slice: 0.0000 - 180.0000
         Image width: 2.0000
            Exp time: 6.0000
       Rotation axis: Omega
               Omega: 0.0000
               Kappa: 54.0000
                 Phi: 75.0000
                 XTD: 42.3084
              2theta: 88.5749
scan:
    Number of images: 90
               Slice: 0.0000 - 180.0000
         Image width: 2.0000
            Exp time: 6.0000
       Rotation axis: Omega
               Omega: 0.0000
               Kappa: 54.0000
                 Phi: 350.0000
                 XTD: 42.3084
              2theta: 88.5749
scan:
    Number of images: 90
               Slice: -48.0000 - 132.0000
         Image width: 2.0000
            Exp time: 2.0000
       Rotation axis: Omega
               Omega: 0.0000
               Kappa: 54.0000
                 Phi: 0.0000
                 XTD: 42.3084
              2theta: 40.5749
scan:
    Number of images: 90
               Slice: -48.0000 - 132.0000
         Image width: 2.0000
            Exp time: 2.0000
       Rotation axis: Omega
               Omega: 0.0000
               Kappa: 54.0000
                 Phi: 275.0000
                 XTD: 42.3084
              2theta: 40.5749
scan:
    Number of images: 90
               Slice: 0.0000 - 180.0000
         Image width: 2.0000
            Exp time: 6.0000
       Rotation axis: Omega
               Omega: 0.0000
               Kappa: 54.0000
                 Phi: 25.0000
                 XTD: 42.3084
              2theta: 88.5749
scan:
    Number of images: 90
               Slice: 0.0000 - 180.0000
         Image width: 2.0000
            Exp time: 6.0000
       Rotation axis: Omega
               Omega: 0.0000
               Kappa: 54.0000
                 Phi: 175.0000
                 XTD: 42.3084
              2theta: 88.5749
scan:
    Number of images: 90
               Slice: 0.0000 - 180.0000
         Image width: 2.0000
            Exp time: 6.0000
       Rotation axis: Omega
               Omega: 0.0000
               Kappa: 54.0000
                 Phi: 0.0000
                 XTD: 42.3084
              2theta: 88.5749
scan:
    Number of images: 90
               Slice: 0.0000 - 180.0000
         Image width: 2.0000
            Exp time: 6.0000
       Rotation axis: Omega
               Omega: 0.0000
               Kappa: 54.0000
                 Phi: 325.0000
                 XTD: 42.3084
              2theta: 88.5749
scan:
    Number of images: 90
               Slice: -48.0000 - 132.0000
         Image width: 2.0000
            Exp time: 2.0000
       Rotation axis: Omega
               Omega: 0.0000
               Kappa: 54.0000
                 Phi: 165.0000
                 XTD: 42.3084
              2theta: 40.5749
scan:
    Number of images: 90
               Slice: 0.0000 - 180.0000
         Image width: 2.0000
            Exp time: 6.0000
       Rotation axis: Omega
               Omega: 0.0000
               Kappa: 54.0000
                 Phi: 275.0000
                 XTD: 42.3084
              2theta: 88.5749
scan:
    Number of images: 90
               Slice: 0.0000 - 180.0000
         Image width: 2.0000
            Exp time: 6.0000
       Rotation axis: Omega
               Omega: 0.0000
               Kappa: 54.0000
                 Phi: 100.0000
                 XTD: 42.3084
              2theta: 88.5749
scan:
    Number of images: 90
               Slice: 0.0000 - 180.0000
         Image width: 2.0000
            Exp time: 6.0000
       Rotation axis: Omega
               Omega: 0.0000
               Kappa: 54.0000
                 Phi: 200.0000
                 XTD: 42.3084
              2theta: 88.5749
;
_diffrn_measurement_device
;
AFC11 (Left): Eulerian 3 circle
;
_diffrn_measurement_device_type
;
Rigaku Saturn944+ (2x2 bin mode)
;
_diffrn_measurement_method 'profile data from \w-scans'
_diffrn_measurement_specimen_support Unknown
_diffrn_orient_matrix_type FS_PROCESS
_diffrn_orient_matrix_UB_11 0.138790
_diffrn_orient_matrix_UB_12 -0.058202
_diffrn_orient_matrix_UB_13 -0.075081
_diffrn_orient_matrix_UB_21 -0.021016
_diffrn_orient_matrix_UB_22 -0.121376
_diffrn_orient_matrix_UB_23 0.026091
_diffrn_orient_matrix_UB_31 -0.054307
_diffrn_orient_matrix_UB_32 0.052661
_diffrn_orient_matrix_UB_33 -0.102083
_diffrn_radiation_monochromator Confocal
_diffrn_radiation_type CuK\a
_diffrn_radiation_wavelength 1.54187
_diffrn_reflns_av_R_equivalents 0.1142
_diffrn_reflns_av_unetI/netI 0.0566
_diffrn_reflns_Laue_measured_fraction_full 0.982
_diffrn_reflns_Laue_measured_fraction_max 0.975
_diffrn_reflns_limit_h_max 9
_diffrn_reflns_limit_h_min -9
_diffrn_reflns_limit_k_max 9
_diffrn_reflns_limit_k_min -9
_diffrn_reflns_limit_l_max 10
_diffrn_reflns_limit_l_min -10
_diffrn_reflns_number 15649
_diffrn_reflns_point_group_measured_fraction_full 0.982
_diffrn_reflns_point_group_measured_fraction_max 0.975
_diffrn_reflns_theta_full 67.687
_diffrn_reflns_theta_max 68.234
_diffrn_reflns_theta_min 5.724
_diffrn_source 'Rotating Anode'
_diffrn_source_current 40.0
_diffrn_source_power 2.0
_diffrn_source_voltage 50.0
_exptl_absorpt_coefficient_mu 17.886
_exptl_absorpt_correction_T_max 1.000
_exptl_absorpt_correction_T_min 0.673
_exptl_absorpt_correction_type multi-scan
_exptl_crystal_colour 'Dark purple'
_exptl_crystal_colour_primary red
_exptl_crystal_density_diffrn 2.058
_exptl_crystal_description Block
_exptl_crystal_F_000 257
_exptl_crystal_size_max 0.05
_exptl_crystal_size_mid 0.05
_exptl_crystal_size_min 0.05
_refine_diff_density_max 1.411
_refine_diff_density_min -2.036
_refine_diff_density_rms 0.239
_refine_ls_extinction_method none
_refine_ls_goodness_of_fit_ref 1.063
_refine_ls_hydrogen_treatment mixed
_refine_ls_matrix_type full
_refine_ls_number_parameters 112
_refine_ls_number_reflns 1549
_refine_ls_number_restraints 0
_refine_ls_restrained_S_all 1.063
_refine_ls_R_factor_all 0.0334
_refine_ls_R_factor_gt 0.0334
_refine_ls_shift/su_max 0.000
_refine_ls_shift/su_mean 0.000
_refine_ls_structure_factor_coef Fsqd
_refine_ls_weighting_details 'w=1/[\s^2^(Fo^2^)+(0.0446P)^2^+1.1622P] where P=(Fo^2^+2Fc^2^)/3'
_refine_ls_weighting_scheme calc
_refine_ls_wR_factor_gt 0.0820
_refine_ls_wR_factor_ref 0.0820
_reflns_Friedel_coverage 0.000
_reflns_number_gt 1549
_reflns_number_total 1549
_reflns_threshold_expression 'I > 2\s(I)'
_cod_data_source_file c6sc03758e2.cif
_cod_data_source_block shelx
_cod_depositor_comments
;
The following automatic conversions were performed:

'_exptl_absorpt_correction_type' value 'Multi-scan' changed to
'multi-scan' according to
/usr/data/users/saulius/crontab/automatic-downloads/rss-feeds/RSC/lib/dictionaries/cif_core.dic
dictionary named 'cif_core.dic' version 2.4.2 from 2011-04-26.

Automatic conversion script
Id: cif_fix_values 4268 2015-11-12 08:31:59Z antanas 

 Adding full bibliography for 1544510--1544517.cif.

 Adding full bibliography for 1544510--1544517.cif.
;
_cod_database_code 1544510
_shelx_space_group_comment
;
The symmetry employed for this shelxl refinement is uniquely defined
by the following loop, which should always be used as a source of
symmetry information in preference to the above space-group names.
They are only intended as comments.
;
_shelx_estimated_absorpt_t_max 0.468
_shelx_estimated_absorpt_t_min 0.468
_olex2_refinement_description
;
1. Others
 Fixed Uiso: H1(0.018) H8A(0.034) H8B(0.034) H8C(0.034) H4(0.019) H2(0.022)
 H7A(0.032) H7B(0.032) H7C(0.032)
 Fixed X: Ir1(1) H1(0.638) H8A(0.8915) H8B(0.6963) H8C(0.9045) H4(0.4043)
 H2(0.3156) H7A(0.7978) H7B(0.5774) H7C(0.6917)
 Fixed Y: Ir1(0) H1(-0.1139) H8A(0.1837) H8B(0.3721) H8C(0.387) H4(0.3681) H2(-
 0.0247) H7A(0.5795) H7B(0.5908) H7C(0.513)
 Fixed Z: Ir1(0.5) H1(0.616) H8A(0.8976) H8B(0.9196) H8C(0.8077) H4(0.897)
 H2(0.7938) H7A(0.5414) H7B(0.6406) H7C(0.4705)
;
_shelx_shelxl_version_number 2014/7
_olex2_submission_special_instructions 'No special instructions were received'

loop_
_space_group_symop_operation_xyz
'x, y, z'
'-x, -y, -z'

loop_
_atom_site_label
_atom_site_type_symbol
_atom_site_fract_x
_atom_site_fract_y
_atom_site_fract_z
_atom_site_U_iso_or_equiv
_atom_site_adp_type
_atom_site_occupancy
_atom_site_site_symmetry_order
_atom_site_calc_flag
_atom_site_refinement_flags_posn
_atom_site_refinement_flags_adp
_atom_site_refinement_flags_occupancy
Ir1 Ir 1.0000 0.0000 0.5000 0.00894(15) Uani 1 2 d S T P
Cl1 Cl 0.8912(2) 0.2187(2) 0.25789(18) 0.0165(3) Uani 1 1 d . . .
O1 O 0.9799(6) 0.2089(6) 0.5748(5) 0.0145(9) Uani 1 1 d . . .
N1 N 0.7099(7) 0.0717(7) 0.6488(6) 0.0129(10) Uani 1 1 d . . .
C1 C 0.5895(9) -0.0162(9) 0.6731(8) 0.0152(12) Uani 1 1 d . . .
H1 H 0.6380 -0.1139 0.6160 0.018 Uiso 1 1 calc R . .
C8 C 0.8235(10) 0.3139(11) 0.8414(9) 0.0225(15) Uani 1 1 d . . .
H8A H 0.8915 0.1837 0.8976 0.034 Uiso 1 1 calc GR . .
H8B H 0.6963 0.3721 0.9196 0.034 Uiso 1 1 calc GR . .
H8C H 0.9045 0.3870 0.8077 0.034 Uiso 1 1 calc GR . .
C6 C 0.7887(9) 0.3124(8) 0.6798(8) 0.0138(12) Uani 1 1 d . . .
C5 C 0.6431(9) 0.2155(8) 0.7281(8) 0.0135(12) Uani 1 1 d . . .
C4 C 0.4499(9) 0.2706(9) 0.8406(8) 0.0159(13) Uani 1 1 d . . .
H4 H 0.4043 0.3681 0.8970 0.019 Uiso 1 1 calc R . .
C3 C 0.3269(9) 0.1804(9) 0.8679(8) 0.0165(13) Uani 1 1 d . . .
C2 C 0.3980(9) 0.0354(9) 0.7797(8) 0.0183(13) Uani 1 1 d . . .
H2 H 0.3156 -0.0247 0.7938 0.022 Uiso 1 1 calc R . .
C7 C 0.7062(10) 0.5181(9) 0.5731(9) 0.0212(14) Uani 1 1 d . . .
H7A H 0.7978 0.5795 0.5414 0.032 Uiso 1 1 calc GR . .
H7B H 0.5774 0.5908 0.6406 0.032 Uiso 1 1 calc GR . .
H7C H 0.6917 0.5130 0.4705 0.032 Uiso 1 1 calc GR . .
H3 H 0.194(11) 0.215(9) 0.947(9) 0.010(16) Uiso 1 1 d . . .

loop_
_atom_site_aniso_label
_atom_site_aniso_U_11
_atom_site_aniso_U_22
_atom_site_aniso_U_33
_atom_site_aniso_U_23
_atom_site_aniso_U_13
_atom_site_aniso_U_12
Ir1 0.0084(2) 0.0095(2) 0.0098(2) -0.00474(14) -0.00082(14) -0.00359(14)
Cl1 0.0158(7) 0.0163(7) 0.0145(7) -0.0025(5) -0.0044(6) -0.0044(6)
O1 0.011(2) 0.015(2) 0.017(2) -0.0048(16) -0.0021(17) -0.0042(17)
N1 0.014(2) 0.013(2) 0.013(2) -0.0032(19) -0.006(2) -0.004(2)
C1 0.015(3) 0.015(3) 0.019(3) -0.007(2) -0.002(2) -0.009(2)
C8 0.019(3) 0.034(4) 0.024(4) -0.019(3) 0.000(3) -0.013(3)
C6 0.013(3) 0.015(3) 0.017(3) -0.009(2) -0.004(2) -0.005(2)
C5 0.014(3) 0.016(3) 0.011(3) -0.003(2) -0.004(2) -0.005(2)
C4 0.016(3) 0.016(3) 0.014(3) -0.007(2) -0.004(2) -0.002(2)
C3 0.012(3) 0.022(3) 0.010(3) 0.001(2) -0.005(2) -0.005(2)
C2 0.015(3) 0.023(3) 0.022(3) -0.003(3) -0.008(3) -0.010(3)
C7 0.018(3) 0.015(3) 0.029(4) -0.003(3) -0.006(3) -0.007(3)

loop_
_atom_type_symbol
_atom_type_description
_atom_type_scat_dispersion_real
_atom_type_scat_dispersion_imag
_atom_type_scat_source
C C 0.0181 0.0091 'International Tables Vol C Tables 4.2.6.8 and 6.1.1.4'
H H 0.0000 0.0000 'International Tables Vol C Tables 4.2.6.8 and 6.1.1.4'
Cl Cl 0.3639 0.7018 'International Tables Vol C Tables 4.2.6.8 and 6.1.1.4'
Ir Ir -4.7710 6.5667 'International Tables Vol C Tables 4.2.6.8 and 6.1.1.4'
N N 0.0311 0.0180 'International Tables Vol C Tables 4.2.6.8 and 6.1.1.4'
O O 0.0492 0.0322 'International Tables Vol C Tables 4.2.6.8 and 6.1.1.4'

loop_
_geom_angle_atom_site_label_1
_geom_angle_atom_site_label_2
_geom_angle_atom_site_label_3
_geom_angle
_geom_angle_site_symmetry_1
_geom_angle_site_symmetry_3
Cl1 Ir1 Cl1 180.0 . 2_756
O1 Ir1 Cl1 90.68(13) 2_756 2_756
O1 Ir1 Cl1 90.68(13) . .
O1 Ir1 Cl1 89.32(13) . 2_756
O1 Ir1 Cl1 89.32(13) 2_756 .
O1 Ir1 O1 180.0(2) . 2_756
O1 Ir1 N1 98.14(18) 2_756 .
O1 Ir1 N1 98.14(18) . 2_756
O1 Ir1 N1 81.86(18) . .
O1 Ir1 N1 81.86(18) 2_756 2_756
N1 Ir1 Cl1 90.05(14) 2_756 2_756
N1 Ir1 Cl1 90.05(14) . .
N1 Ir1 Cl1 89.95(14) . 2_756
N1 Ir1 Cl1 89.95(14) 2_756 .
N1 Ir1 N1 180.0 . 2_756
C6 O1 Ir1 117.5(3) . .
C1 N1 Ir1 124.5(4) . .
C5 N1 Ir1 114.7(4) . .
C5 N1 C1 120.7(5) . .
N1 C1 C2 121.3(6) . .
O1 C6 C8 107.5(5) . .
O1 C6 C5 109.9(5) . .
O1 C6 C7 107.8(5) . .
C5 C6 C8 111.5(5) . .
C5 C6 C7 109.1(5) . .
C7 C6 C8 111.1(5) . .
N1 C5 C6 115.5(5) . .
N1 C5 C4 119.9(5) . .
C4 C5 C6 124.5(5) . .
C3 C4 C5 119.8(6) . .
C4 C3 C2 119.1(6) . .
C1 C2 C3 119.1(6) . .

loop_
_geom_bond_atom_site_label_1
_geom_bond_atom_site_label_2
_geom_bond_distance
_geom_bond_site_symmetry_2
Ir1 Cl1 2.3473(15) 2_756
Ir1 Cl1 2.3473(15) .
Ir1 O1 1.943(4) .
Ir1 O1 1.943(4) 2_756
Ir1 N1 2.031(5) .
Ir1 N1 2.031(5) 2_756
O1 C6 1.432(7) .
N1 C1 1.349(8) .
N1 C5 1.348(8) .
C1 C2 1.364(9) .
C8 C6 1.538(9) .
C6 C5 1.526(8) .
C6 C7 1.533(9) .
C5 C4 1.392(9) .
C4 C3 1.373(9) .
C3 C2 1.402(9) .
